data_9017860
loop_
_publ_author_name
'Talla, D.'
'Wildner, M.'

_publ_section_title
;
 Investigation of the kieserite-szomolnokite solid-solution series, (Mg,Fe)SO4*H2O,
 with relevance to Mars: Crystal chemistry, FTIR, and Raman spectroscopy
 under ambient and martian temperature conditions
 Note: T = -160 C
;
_journal_name_full 'American Mineralogist'
_journal_page_first 1732
_journal_page_last 1749
_journal_volume 104
_journal_year 2019
_chemical_compound_source Synthetic
_chemical_formula_sum 'H2 Mg O5 S'
_chemical_name_mineral Kieserite
_space_group_IT_number 15
_space_group_name_Hall '-C 2yc'
_space_group_name_H-M_alt 'C 1 2/c 1'
_symmetry_space_group_name_H-M 'C 1 2/c 1'
_cell_angle_alpha 90
_cell_angle_beta 117.792
_cell_angle_gamma 90
_cell_length_a 6.8648
_cell_length_b 7.6684
_cell_length_c 7.6055
_cell_formula_units_Z 4
_cell_volume 354.185
_database_code_amcsd 0021014
_diffrn_ambient_temperature 113.15
_exptl_crystal_density_diffrn 2.595
_cod_data_source_file inputs/fixed/split/05877.cif
_cod_data_source_block 05877
_cod_original_formula_sum 'Mg S O5 H2'
_cod_database_code 9017860

loop_
_space_group_symop_operation_xyz
x,y,z
1/2+x,1/2+y,z
x,-y,1/2+z
1/2+x,1/2-y,1/2+z
-x,y,1/2-z
1/2-x,1/2+y,1/2-z
-x,-y,-z
1/2-x,1/2-y,-z

loop_
_atom_site_aniso_label
_atom_site_aniso_U_11
_atom_site_aniso_U_22
_atom_site_aniso_U_33
_atom_site_aniso_U_12
_atom_site_aniso_U_13
_atom_site_aniso_U_23
Mg 0.00388 0.00445 0.00431 -0.00022 0.00167 0.00014
S 0.00268 0.00342 0.00377 0.00000 0.00131 0.00000
O1 0.00418 0.00732 0.00704 0.00193 0.00186 0.00289
O2 0.00588 0.00573 0.00753 0.00023 0.00417 0.00206
O3 0.00510 0.00623 0.00593 0.00000 0.00259 0.00000

loop_
_atom_site_label
_atom_site_fract_x
_atom_site_fract_y
_atom_site_fract_z
_atom_site_U_iso_or_equiv
Mg 0.00000 0.50000 0.00000 0.00431
S 0.00000 0.15710 0.25000 0.00337
O1 0.17522 0.04770 0.39686 0.00648
O2 0.09574 0.26975 0.15109 0.00597
O3 0.00000 0.63384 0.25000 0.00572
H 0.10600 0.69870 0.29000 0.01900

loop_
_cod_related_entry_id
_cod_related_entry_database
_cod_related_entry_code
1 AMCSD 0021014
